data_7131693
loop_
_publ_author_name
'Paul, Aditya'
'Sengupta, Arunava'
'Yadav, Somnath'

_publ_section_title
;
 Visible-light driven acetoxylation and dioxygenation of indoles
 <i>via</i> electron donor-acceptor complexes.
;
_journal_issue 48
_journal_name_full 'Chemical communications (Cambridge, England)'
_journal_page_first 7455
_journal_page_last 7458
_journal_paper_doi 10.1039/d3cc01683h
_journal_volume 59
_journal_year 2023
_chemical_formula_moiety 'C16 H13 N O2'
_chemical_formula_sum 'C16 H13 N O2'
_chemical_formula_weight 251.27
_chemical_melting_point 413.0
_chemical_name_common Isatin
_chemical_name_systematic 3J
_space_group_crystal_system orthorhombic
_space_group_IT_number 33
_space_group_name_Hall 'P 2c -2n'
_space_group_name_H-M_alt 'P n a 21'
_atom_sites_solution_hydrogens geom
_atom_sites_solution_primary dual
_audit_creation_date 2023-04-03
_audit_creation_method
;
Olex2 1.5
(compiled 2023.03.06 svn.rbb2c1857 for OlexSys, GUI svn.r6748)
;
_audit_update_record
;
2023-04-03 deposited with the CCDC.	2023-05-23 downloaded from the CCDC.
;
_cell_angle_alpha 90
_cell_angle_beta 90
_cell_angle_gamma 90
_cell_formula_units_Z 4
_cell_length_a 7.5072(8)
_cell_length_b 23.008(3)
_cell_length_c 7.4733(6)
_cell_measurement_reflns_used 1217
_cell_measurement_temperature 293(2)
_cell_measurement_theta_max 25.0680
_cell_measurement_theta_min 3.5370
_cell_volume 1290.8(2)
_computing_cell_refinement 'CrysAlisPro 1.171.40.69a (Rigaku OD, 2020)'
_computing_data_collection 'CrysAlisPro 1.171.40.69a (Rigaku OD, 2020)'
_computing_data_reduction 'CrysAlisPro 1.171.40.69a (Rigaku OD, 2020)'
_computing_molecular_graphics 'Olex2 1.5 (Dolomanov et al., 2009)'
_computing_publication_material 'Olex2 1.5 (Dolomanov et al., 2009)'
_computing_structure_refinement 'SHELXL 2018/3 (Sheldrick, 2015)'
_computing_structure_solution 'SHELXT 2018/2 (Sheldrick, 2018)'
_diffrn_ambient_temperature 293(2)
_diffrn_detector 'CCD plate'
_diffrn_detector_area_resol_mean 8.0303
_diffrn_detector_type EosS2
_diffrn_measured_fraction_theta_full 0.998
_diffrn_measured_fraction_theta_max 0.998
_diffrn_measurement_details
;
List of Runs (angles in degrees, time in seconds):

  # Type    Start    End  Width  t~exp~   \w     \q     \k     \f   Frames
#--------------------------------------------------------------------------
  1  \w    -10.00  42.00   1.00   32.50    --   13.76  77.00  90.00   52
  2  \w    -82.00 -19.00   1.00   32.50    --  -15.95 -57.00   0.00   63
  3  \w    -29.00  -3.00   1.00   32.50    --  -15.95 -57.00 -90.00   26
;
_diffrn_measurement_device 'four-circle diffractometer'
_diffrn_measurement_device_type 'SuperNova, Single source at offset/far, EosS2'
_diffrn_measurement_method '\w scans'
_diffrn_orient_matrix_type 'CrysAlisPro convention (1999,Acta A55,543-557)'
_diffrn_orient_matrix_UB_11 -0.0513890000
_diffrn_orient_matrix_UB_12 0.0207508000
_diffrn_orient_matrix_UB_13 0.0249770000
_diffrn_orient_matrix_UB_21 -0.0791611000
_diffrn_orient_matrix_UB_22 -0.0137151000
_diffrn_orient_matrix_UB_23 -0.0161792000
_diffrn_orient_matrix_UB_31 0.0002802000
_diffrn_orient_matrix_UB_32 -0.0916717000
_diffrn_orient_matrix_UB_33 0.0080851000
_diffrn_radiation_monochromator mirror
_diffrn_radiation_probe x-ray
_diffrn_radiation_type 'Mo K\a'
_diffrn_radiation_wavelength 0.71073
_diffrn_reflns_av_R_equivalents 0.0214
_diffrn_reflns_av_unetI/netI 0.0377
_diffrn_reflns_Laue_measured_fraction_full 0.998
_diffrn_reflns_Laue_measured_fraction_max 0.998
_diffrn_reflns_limit_h_max 6
_diffrn_reflns_limit_h_min -8
_diffrn_reflns_limit_k_max 17
_diffrn_reflns_limit_k_min -27
_diffrn_reflns_limit_l_max 8
_diffrn_reflns_limit_l_min -5
_diffrn_reflns_number 3374
_diffrn_reflns_point_group_measured_fraction_full 0.768
_diffrn_reflns_point_group_measured_fraction_max 0.768
_diffrn_reflns_theta_full 25.019
_diffrn_reflns_theta_max 25.019
_diffrn_reflns_theta_min 2.854
_diffrn_source 'micro-focus sealed X-ray tube'
_diffrn_source_type 'SuperNova (Mo) X-ray Source'
_exptl_absorpt_coefficient_mu 0.086
_exptl_absorpt_correction_T_max 1.00000
_exptl_absorpt_correction_T_min 0.51283
_exptl_absorpt_correction_type multi-scan
_exptl_absorpt_process_details
;
CrysAlisPro 1.171.40.69a (Rigaku Oxford Diffraction, 2020)
Empirical absorption correction using spherical harmonics,
 implemented in SCALE3 ABSPACK scaling algorithm.
;
_exptl_crystal_colour 'orange red'
_exptl_crystal_density_diffrn 1.293
_exptl_crystal_density_method 'not measured'
_exptl_crystal_description needle
_exptl_crystal_F_000 528
_exptl_crystal_size_max 0.3
_exptl_crystal_size_mid 0.2
_exptl_crystal_size_min 0.1
_exptl_transmission_factor_max 0.991
_exptl_transmission_factor_min 0.975
_refine_diff_density_max 0.093
_refine_diff_density_min -0.122
_refine_diff_density_rms 0.026
_refine_ls_abs_structure_details
;
 Flack x determined using 326 quotients [(I+)-(I-)]/[(I+)+(I-)]
 (Parsons, Flack and Wagner, Acta Cryst. B69 (2013) 249-259).
;
_refine_ls_extinction_method none
_refine_ls_goodness_of_fit_ref 0.975
_refine_ls_hydrogen_treatment constr
_refine_ls_matrix_type full
_refine_ls_number_parameters 173
_refine_ls_number_reflns 1746
_refine_ls_number_restraints 1
_refine_ls_restrained_S_all 0.975
_refine_ls_R_factor_all 0.0592
_refine_ls_R_factor_gt 0.0359
_refine_ls_shift/su_max 0.000
_refine_ls_shift/su_mean 0.000
_refine_ls_structure_factor_coef Fsqd
_refine_ls_weighting_details 'w=1/[\s^2^(Fo^2^)+(0.0308P)^2^] where P=(Fo^2^+2Fc^2^)/3'
_refine_ls_weighting_scheme calc
_refine_ls_wR_factor_gt 0.0657
_refine_ls_wR_factor_ref 0.0731
_reflns_Friedel_coverage 0.420
_reflns_Friedel_fraction_full 0.496
_reflns_Friedel_fraction_max 0.495
_reflns_number_gt 1259
_reflns_number_total 1746
_reflns_threshold_expression 'I > 2\s(I)'
_cod_data_source_file d3cc01683h4.cif
_cod_data_source_block 3J
_cod_depositor_comments 'Adding full bibliography for 7131693--7131694.cif.'
_cod_database_code 7131693
_shelx_shelxl_version_number 2018/3
_chemical_oxdiff_formula 'C68 H52 O8 N1 '
_shelx_space_group_comment
;
The symmetry employed for this shelxl refinement is uniquely defined
by the following loop, which should always be used as a source of
symmetry information in preference to the above space-group names.
They are only intended as comments.
;
_shelx_estimated_absorpt_t_max 1.000
_shelx_estimated_absorpt_t_min 0.512
_olex2_refinement_description
;
1.a Secondary CH2 refined with riding coordinates:
 C1(H1A,H1B)
1.b Aromatic/amide H refined with riding coordinates:
 C4(H4), C6(H6), C16(H16), C12(H12), C13(H13), C5(H5), C15(H15), C14(H14)
1.c Idealised Me refined as rotating group:
 C10(H10A,H10B,H10C)
;
_olex2_submission_special_instructions 'No special instructions were received'
_oxdiff_exptl_absorpt_empirical_details
;
Empirical correction (ABSPACK) includes:
- Absorption correction using spherical harmonics
- Frame scaling
;
_oxdiff_exptl_absorpt_empirical_full_max 1.381
_oxdiff_exptl_absorpt_empirical_full_min 0.705

loop_
_space_group_symop_operation_xyz
'x, y, z'
'-x, -y, z+1/2'
'x+1/2, -y+1/2, z'
'-x+1/2, y+1/2, z+1/2'

loop_
_atom_site_label
_atom_site_type_symbol
_atom_site_fract_x
_atom_site_fract_y
_atom_site_fract_z
_atom_site_U_iso_or_equiv
_atom_site_adp_type
_atom_site_occupancy
_atom_site_site_symmetry_order
_atom_site_calc_flag
_atom_site_refinement_flags_posn
_atom_site_refinement_flags_adp
_atom_site_refinement_flags_occupancy
_atom_site_disorder_assembly
_atom_site_disorder_group
O2 O 0.3435(4) 0.21669(11) 0.2073(3) 0.0758(8) Uani 1 1 d . . . . .
O1 O 0.3011(3) 0.34326(10) 0.1728(3) 0.0782(8) Uani 1 1 d . . . . .
N1 N 0.4402(3) 0.34229(11) 0.4480(3) 0.0503(7) Uani 1 1 d . . . . .
C8 C 0.5045(4) 0.29851(13) 0.5676(4) 0.0428(8) Uani 1 1 d . . . . .
C9 C 0.4750(4) 0.24367(13) 0.4917(4) 0.0446(8) Uani 1 1 d . . . . .
C11 C 0.5895(4) 0.43902(13) 0.4331(4) 0.0459(8) Uani 1 1 d . . . . .
C7 C 0.5845(4) 0.30390(15) 0.7346(4) 0.0484(8) Uani 1 1 d . . . . .
C4 C 0.5194(4) 0.19240(14) 0.5805(5) 0.0543(9) Uani 1 1 d . . . . .
H4 H 0.499271 0.156236 0.528778 0.065 Uiso 1 1 calc R U . . .
C3 C 0.3924(4) 0.25141(15) 0.3184(4) 0.0528(9) Uani 1 1 d . . . . .
C1 C 0.4248(4) 0.40462(13) 0.4796(4) 0.0579(9) Uani 1 1 d . . . . .
H1A H 0.397044 0.410899 0.604855 0.069 Uiso 1 1 calc R U . . .
H1B H 0.325752 0.419439 0.409768 0.069 Uiso 1 1 calc R U . . .
C6 C 0.6264(4) 0.25157(17) 0.8202(4) 0.0564(9) Uani 1 1 d . . . . .
H6 H 0.679114 0.253440 0.932604 0.068 Uiso 1 1 calc R U . . .
C2 C 0.3698(5) 0.31821(16) 0.2970(5) 0.0566(9) Uani 1 1 d . . . . .
C16 C 0.7218(5) 0.41696(13) 0.3260(4) 0.0568(9) Uani 1 1 d . . . . .
H16 H 0.711992 0.379118 0.283333 0.068 Uiso 1 1 calc R U . . .
C12 C 0.6077(5) 0.49571(14) 0.4948(5) 0.0626(10) Uani 1 1 d . . . . .
H12 H 0.519877 0.511550 0.567788 0.075 Uiso 1 1 calc R U . . .
C13 C 0.7530(6) 0.52857(16) 0.4496(6) 0.0748(12) Uani 1 1 d . . . . .
H13 H 0.762760 0.566436 0.491940 0.090 Uiso 1 1 calc R U . . .
C5 C 0.5943(4) 0.19749(17) 0.7483(4) 0.0599(10) Uani 1 1 d . . . . .
H5 H 0.623324 0.164294 0.813093 0.072 Uiso 1 1 calc R U . . .
C10 C 0.6301(5) 0.36022(15) 0.8266(5) 0.0703(11) Uani 1 1 d . . . . .
H10A H 0.682204 0.386523 0.741744 0.105 Uiso 1 1 calc R U . . .
H10B H 0.713447 0.352869 0.921419 0.105 Uiso 1 1 calc R U . . .
H10C H 0.523803 0.377154 0.875356 0.105 Uiso 1 1 calc R U . . .
C15 C 0.8693(5) 0.44973(17) 0.2801(5) 0.0735(12) Uani 1 1 d . . . . .
H15 H 0.957912 0.433968 0.207848 0.088 Uiso 1 1 calc R U . . .
C14 C 0.8841(6) 0.50603(18) 0.3423(6) 0.0800(12) Uani 1 1 d . . . . .
H14 H 0.982401 0.528537 0.311608 0.096 Uiso 1 1 calc R U . . .

loop_
_atom_site_aniso_label
_atom_site_aniso_U_11
_atom_site_aniso_U_22
_atom_site_aniso_U_33
_atom_site_aniso_U_23
_atom_site_aniso_U_13
_atom_site_aniso_U_12
O2 0.107(2) 0.0677(16) 0.0523(14) 0.0047(13) -0.0237(16) -0.0256(16)
O1 0.0992(18) 0.0773(18) 0.0580(14) 0.0243(15) -0.0304(16) -0.0084(16)
N1 0.0564(16) 0.0507(17) 0.0439(15) 0.0064(13) -0.0057(15) -0.0011(15)
C8 0.0354(16) 0.058(2) 0.0344(15) 0.0065(15) 0.0034(15) -0.0004(16)
C9 0.0393(17) 0.058(2) 0.0360(17) 0.0081(16) -0.0038(16) -0.0046(17)
C11 0.0530(19) 0.0427(19) 0.0419(17) -0.0016(15) -0.0035(17) 0.0103(17)
C7 0.0410(18) 0.066(2) 0.0384(17) -0.0023(16) 0.0018(16) -0.0009(17)
C4 0.053(2) 0.058(2) 0.0522(19) 0.0076(17) 0.0000(19) -0.0017(19)
C3 0.057(2) 0.061(2) 0.0410(18) 0.0024(19) -0.0022(18) -0.014(2)
C1 0.060(2) 0.058(2) 0.056(2) 0.0010(18) 0.004(2) 0.0094(19)
C6 0.0463(19) 0.088(3) 0.0350(17) 0.008(2) -0.0037(17) 0.006(2)
C2 0.062(2) 0.067(2) 0.0405(18) 0.0105(19) -0.006(2) -0.011(2)
C16 0.069(2) 0.044(2) 0.058(2) -0.0054(18) 0.005(2) 0.0019(19)
C12 0.079(3) 0.051(2) 0.059(2) -0.0103(19) -0.002(2) 0.012(2)
C13 0.094(3) 0.051(2) 0.079(3) -0.009(2) -0.020(3) -0.002(2)
C5 0.055(2) 0.071(3) 0.054(2) 0.0172(18) -0.0070(19) 0.0016(19)
C10 0.076(3) 0.081(3) 0.054(2) -0.014(2) -0.007(2) 0.002(2)
C15 0.071(3) 0.073(3) 0.077(3) -0.003(2) 0.017(2) -0.003(2)
C14 0.076(3) 0.070(3) 0.093(3) 0.014(2) -0.008(3) -0.022(3)

loop_
_atom_type_symbol
_atom_type_description
_atom_type_scat_dispersion_real
_atom_type_scat_dispersion_imag
_atom_type_scat_source
C C 0.0033 0.0016 'International Tables Vol C Tables 4.2.6.8 and 6.1.1.4'
H H 0.0000 0.0000 'International Tables Vol C Tables 4.2.6.8 and 6.1.1.4'
N N 0.0061 0.0033 'International Tables Vol C Tables 4.2.6.8 and 6.1.1.4'
O O 0.0106 0.0060 'International Tables Vol C Tables 4.2.6.8 and 6.1.1.4'

loop_
_geom_angle_atom_site_label_1
_geom_angle_atom_site_label_2
_geom_angle_atom_site_label_3
_geom_angle
_geom_angle_site_symmetry_1
_geom_angle_site_symmetry_3
_geom_angle_publ_flag
C8 N1 C1 128.2(3) . . ?
C2 N1 C8 111.2(3) . . ?
C2 N1 C1 120.2(3) . . ?
C9 C8 N1 109.1(3) . . ?
C7 C8 N1 130.1(3) . . ?
C7 C8 C9 120.8(3) . . ?
C8 C9 C3 108.6(3) . . ?
C4 C9 C8 122.1(3) . . ?
C4 C9 C3 129.3(3) . . ?
C16 C11 C1 122.2(3) . . ?
C16 C11 C12 118.0(3) . . ?
C12 C11 C1 119.8(3) . . ?
C8 C7 C6 115.5(3) . . ?
C8 C7 C10 125.8(3) . . ?
C6 C7 C10 118.7(3) . . ?
C9 C4 H4 121.4 . . ?
C5 C4 C9 117.3(3) . . ?
C5 C4 H4 121.4 . . ?
O2 C3 C9 131.6(3) . . ?
O2 C3 C2 123.3(3) . . ?
C9 C3 C2 105.1(3) . . ?
N1 C1 C11 114.4(3) . . ?
N1 C1 H1A 108.7 . . ?
N1 C1 H1B 108.7 . . ?
C11 C1 H1A 108.7 . . ?
C11 C1 H1B 108.7 . . ?
H1A C1 H1B 107.6 . . ?
C7 C6 H6 117.9 . . ?
C5 C6 C7 124.1(3) . . ?
C5 C6 H6 117.9 . . ?
O1 C2 N1 127.4(3) . . ?
O1 C2 C3 126.7(3) . . ?
N1 C2 C3 105.9(3) . . ?
C11 C16 H16 119.3 . . ?
C11 C16 C15 121.5(3) . . ?
C15 C16 H16 119.3 . . ?
C11 C12 H12 119.5 . . ?
C13 C12 C11 121.0(3) . . ?
C13 C12 H12 119.5 . . ?
C12 C13 H13 119.8 . . ?
C12 C13 C14 120.5(4) . . ?
C14 C13 H13 119.8 . . ?
C4 C5 H5 119.9 . . ?
C6 C5 C4 120.2(3) . . ?
C6 C5 H5 119.9 . . ?
C7 C10 H10A 109.5 . . ?
C7 C10 H10B 109.5 . . ?
C7 C10 H10C 109.5 . . ?
H10A C10 H10B 109.5 . . ?
H10A C10 H10C 109.5 . . ?
H10B C10 H10C 109.5 . . ?
C16 C15 H15 120.3 . . ?
C14 C15 C16 119.5(4) . . ?
C14 C15 H15 120.3 . . ?
C13 C14 C15 119.6(4) . . ?
C13 C14 H14 120.2 . . ?
C15 C14 H14 120.2 . . ?

loop_
_geom_bond_atom_site_label_1
_geom_bond_atom_site_label_2
_geom_bond_distance
_geom_bond_site_symmetry_2
_geom_bond_publ_flag
O2 C3 1.209(4) . ?
O1 C2 1.208(4) . ?
N1 C8 1.431(4) . ?
N1 C1 1.458(3) . ?
N1 C2 1.364(4) . ?
C8 C9 1.401(4) . ?
C8 C7 1.391(4) . ?
C9 C4 1.394(4) . ?
C9 C3 1.447(4) . ?
C11 C1 1.509(4) . ?
C11 C16 1.373(4) . ?
C11 C12 1.390(4) . ?
C7 C6 1.399(4) . ?
C7 C10 1.506(4) . ?
C4 H4 0.9300 . ?
C4 C5 1.379(5) . ?
C3 C2 1.555(5) . ?
C1 H1A 0.9700 . ?
C1 H1B 0.9700 . ?
C6 H6 0.9300 . ?
C6 C5 1.376(4) . ?
C16 H16 0.9300 . ?
C16 C15 1.383(4) . ?
C12 H12 0.9300 . ?
C12 C13 1.369(5) . ?
C13 H13 0.9300 . ?
C13 C14 1.372(5) . ?
C5 H5 0.9300 . ?
C10 H10A 0.9600 . ?
C10 H10B 0.9600 . ?
C10 H10C 0.9600 . ?
C15 H15 0.9300 . ?
C15 C14 1.381(5) . ?
C14 H14 0.9300 . ?

loop_
_geom_torsion_atom_site_label_1
_geom_torsion_atom_site_label_2
_geom_torsion_atom_site_label_3
_geom_torsion_atom_site_label_4
_geom_torsion
_geom_torsion_site_symmetry_1
_geom_torsion_site_symmetry_2
_geom_torsion_site_symmetry_3
_geom_torsion_site_symmetry_4
_geom_torsion_publ_flag
O2 C3 C2 O1 1.0(6) . . . . ?
O2 C3 C2 N1 180.0(3) . . . . ?
N1 C8 C9 C4 -178.1(3) . . . . ?
N1 C8 C9 C3 0.8(3) . . . . ?
N1 C8 C7 C6 177.8(3) . . . . ?
N1 C8 C7 C10 -3.0(5) . . . . ?
C8 N1 C1 C11 88.5(3) . . . . ?
C8 N1 C2 O1 178.1(3) . . . . ?
C8 N1 C2 C3 -0.8(3) . . . . ?
C8 C9 C4 C5 0.1(4) . . . . ?
C8 C9 C3 O2 -179.8(4) . . . . ?
C8 C9 C3 C2 -1.3(3) . . . . ?
C8 C7 C6 C5 0.5(5) . . . . ?
C9 C8 C7 C6 -1.9(4) . . . . ?
C9 C8 C7 C10 177.3(3) . . . . ?
C9 C4 C5 C6 -1.5(5) . . . . ?
C9 C3 C2 O1 -177.7(3) . . . . ?
C9 C3 C2 N1 1.3(3) . . . . ?
C11 C16 C15 C14 -0.3(5) . . . . ?
C11 C12 C13 C14 -0.1(6) . . . . ?
C7 C8 C9 C4 1.7(4) . . . . ?
C7 C8 C9 C3 -179.4(3) . . . . ?
C7 C6 C5 C4 1.2(5) . . . . ?
C4 C9 C3 O2 -1.0(6) . . . . ?
C4 C9 C3 C2 177.5(3) . . . . ?
C3 C9 C4 C5 -178.6(3) . . . . ?
C1 N1 C8 C9 172.4(3) . . . . ?
C1 N1 C8 C7 -7.3(5) . . . . ?
C1 N1 C2 O1 5.1(5) . . . . ?
C1 N1 C2 C3 -173.9(3) . . . . ?
C1 C11 C16 C15 177.9(3) . . . . ?
C1 C11 C12 C13 -177.8(3) . . . . ?
C2 N1 C8 C9 0.0(3) . . . . ?
C2 N1 C8 C7 -179.7(3) . . . . ?
C2 N1 C1 C11 -99.7(3) . . . . ?
C16 C11 C1 N1 17.1(4) . . . . ?
C16 C11 C12 C13 0.2(5) . . . . ?
C16 C15 C14 C13 0.4(6) . . . . ?
C12 C11 C1 N1 -165.0(3) . . . . ?
C12 C11 C16 C15 0.0(5) . . . . ?
C12 C13 C14 C15 -0.2(6) . . . . ?
C10 C7 C6 C5 -178.8(3) . . . . ?
